data_1548212
loop_
_publ_author_name
'Yonesaki, Y.'
'Matsuda, C.'

_publ_section_title
;
 Crystal structure of Na2MMgP2O8 (M: Ba, Sr, Ca) orthophosphates and their
 luminescence properties activated by Eu2+; analogous structural behaviors
 of glaserite-type phosphats and silicates
;
_journal_name_full 'Journal of Solid State Chemistry'
_journal_page_first 3247
_journal_page_last 3252
_journal_volume 184
_journal_year 2011
_chemical_formula_sum 'Mg Na2 O8 P2 Sr'
_chemical_name_common Na2SrMgP2O8
_space_group_IT_number 14
_space_group_name_H-M_alt 'P 1 21/c 1'
_symmetry_space_group_name_Hall '-P 2ybc'
_symmetry_space_group_name_H-M 'P 1 21/c 1'
_cell_angle_alpha 90
_cell_angle_beta 90.013(5)
_cell_angle_gamma 90
_cell_formula_units_Z 4
_cell_length_a 9.124(3)
_cell_length_b 5.279(15)
_cell_length_c 13.499(4)
_cell_volume 650.2(19)
_cod_data_source_file Na2SrMgP2O8.cif
_cod_data_source_block Na2SrMgP2O8
_cod_original_formula_sum 'Na2 Sr1 Mg1 P2 O8'
_cod_database_code 1548212

loop_
_space_group_symop_operation_xyz
'x, y, z'
'-x, -y, -z'
'-x, y+1/2, -z+1/2'
'x, -y+1/2, z+1/2'

loop_
_atom_site_label
_atom_site_occupancy
_atom_site_fract_x
_atom_site_fract_y
_atom_site_fract_z
_atom_site_adp_type
_atom_site_B_iso_or_equiv
_atom_site_type_symbol
Na1 1.0 0.087(2) 0.221(2) 0.411200 Biso 0.2(13) Na
Na2 1.0 0.410(2) 0.313(2) 0.0907(9) Biso 0.2(13) Na
Sr 1.0 0.7538(7) 0.2961(7) 0.2494(4) Biso 1.13(6) Sr
Mg 1.0 0.753(2) 0.216(2) 0.004(10) Biso 0.2(15) Mg
P1 1.0 0.085(17) 0.279(19) 0.1273(9) Biso 0.57(9) P
P2 1.0 0.405(19) 0.260(2) 0.3649(8) Biso 0.57(9) P
O1 1.0 0.087(3) 0.797(4) 0.404(18) Biso 0.4(12) O
O2 1.0 0.071(3) 0.222(3) 0.242(16) Biso 0.4(12) O
O3 1.0 0.158(3) 0.545(5) 0.110(12) Biso 0.4(12) O
O4 1.0 0.157(3) 0.066(4) 0.071(12) Biso 0.4(12) O
O5 1.0 0.366(3) 0.007(4) 0.414(13) Biso 0.4(12) O
O6 1.0 0.444(2) 0.206(4) 0.255(16) Biso 0.4(12) O
O7 1.0 0.591(3) 0.289(4) 0.404(18) Biso 0.4(12) O
O8 1.0 0.657(4) -0.018(4) 0.097(13) Biso 0.4(12) O
